data_7129786
loop_
_publ_author_name
'Shephard, Angus'
'Daniels, Daisy'
'Deacon, Glen B.'
'Guo, Zhifang'
'Jaroschik, Florian'
'Junk, Peter Courtney'

_publ_section_title
;
 Selective carbon-phosphorus bond cleavage: expanding the toolbox for
 accessing bulky divalent lanthanoid sandwich complexes
;
_journal_name_full 'Chemical Communications'
_journal_paper_doi 10.1039/D2CC00698G
_journal_year 2022
_chemical_formula_moiety 'C41 H31 P'
_chemical_formula_sum 'C41 H31 P'
_chemical_formula_weight 554.63
_space_group_crystal_system triclinic
_space_group_IT_number 2
_space_group_name_Hall '-P 1'
_space_group_name_H-M_alt 'P -1'
_atom_sites_solution_hydrogens geom
_audit_creation_date 2021-12-03
_audit_creation_method
;
Olex2 1.3
(compiled 2020.11.12 svn.r5f609507 for OlexSys, GUI svn.r6272)
;
_audit_update_record
;
2022-02-04 deposited with the CCDC.	2022-03-09 downloaded from the CCDC.
;
_cell_angle_alpha 92.67(3)
_cell_angle_beta 92.54(3)
_cell_angle_gamma 90.16(3)
_cell_formula_units_Z 2
_cell_length_a 6.0760(12)
_cell_length_b 12.198(2)
_cell_length_c 19.747(4)
_cell_measurement_reflns_used 4789
_cell_measurement_temperature 100(2)
_cell_measurement_theta_max 25
_cell_measurement_theta_min 2
_cell_volume 1460.5(5)
_computing_cell_refinement 'XDS (Kabsch, 1993)'
_computing_data_collection 'BluIce (McPhillips, 2002)'
_computing_data_reduction 'XDS (Kabsch, 1993)'
_computing_molecular_graphics 'Olex2 1.3 (Dolomanov et al., 2009)'
_computing_publication_material 'Olex2 1.3 (Dolomanov et al., 2009)'
_computing_structure_refinement 'SHELXL 2018/3 (Sheldrick, 2015)'
_diffrn_ambient_temperature 100(2)
_diffrn_measured_fraction_theta_full 0.931
_diffrn_measured_fraction_theta_max 0.931
_diffrn_measurement_device_type 'ADSC Quantum 210r'
_diffrn_measurement_method 'Phi Scan'
_diffrn_radiation_monochromator 'Silicon Double Crystal'
_diffrn_radiation_type Synchrotron
_diffrn_radiation_wavelength 0.71073
_diffrn_reflns_av_R_equivalents 0.1401
_diffrn_reflns_av_unetI/netI 0.1142
_diffrn_reflns_Laue_measured_fraction_full 0.931
_diffrn_reflns_Laue_measured_fraction_max 0.931
_diffrn_reflns_limit_h_max 7
_diffrn_reflns_limit_h_min -7
_diffrn_reflns_limit_k_max 14
_diffrn_reflns_limit_k_min -14
_diffrn_reflns_limit_l_max 23
_diffrn_reflns_limit_l_min -23
_diffrn_reflns_number 18649
_diffrn_reflns_point_group_measured_fraction_full 0.931
_diffrn_reflns_point_group_measured_fraction_max 0.931
_diffrn_reflns_theta_full 24.997
_diffrn_reflns_theta_max 24.997
_diffrn_reflns_theta_min 1.671
_diffrn_source 'MX1 Beamline Australian Synchrotron'
_exptl_absorpt_coefficient_mu 0.123
_exptl_absorpt_correction_type none
_exptl_crystal_colour colourless
_exptl_crystal_colour_primary colourless
_exptl_crystal_density_diffrn 1.261
_exptl_crystal_description prism
_exptl_crystal_F_000 584
_exptl_crystal_size_max 0.1
_exptl_crystal_size_mid 0.08
_exptl_crystal_size_min 0.04
_refine_diff_density_max 0.440
_refine_diff_density_min -0.430
_refine_diff_density_rms 0.090
_refine_ls_extinction_coef 0.064(8)
_refine_ls_extinction_expression Fc^*^=kFc[1+0.001xFc^2^\l^3^/sin(2\q)]^-1/4^
_refine_ls_extinction_method 'SHELXL-2018/3 (Sheldrick 2018)'
_refine_ls_goodness_of_fit_ref 1.056
_refine_ls_hydrogen_treatment constr
_refine_ls_matrix_type full
_refine_ls_number_parameters 380
_refine_ls_number_reflns 4789
_refine_ls_number_restraints 0
_refine_ls_restrained_S_all 1.056
_refine_ls_R_factor_all 0.0898
_refine_ls_R_factor_gt 0.0699
_refine_ls_shift/su_max 0.014
_refine_ls_shift/su_mean 0.001
_refine_ls_structure_factor_coef Fsqd
_refine_ls_weighting_details 'w=1/[\s^2^(Fo^2^)+(0.1032P)^2^+0.0906P] where P=(Fo^2^+2Fc^2^)/3'
_refine_ls_weighting_scheme calc
_refine_ls_wR_factor_gt 0.1803
_refine_ls_wR_factor_ref 0.1903
_reflns_Friedel_coverage 0.000
_reflns_number_gt 3694
_reflns_number_total 4789
_reflns_threshold_expression 'I > 2\s(I)'
_cod_data_source_file d2cc00698g2.cif
_cod_data_source_block p-1
_cod_database_code 7129786
_shelx_shelxl_version_number 2018/3
_shelx_space_group_comment
;
The symmetry employed for this shelxl refinement is uniquely defined
by the following loop, which should always be used as a source of
symmetry information in preference to the above space-group names.
They are only intended as comments.
;
_shelx_estimated_absorpt_t_max 0.995
_shelx_estimated_absorpt_t_min 0.988
_olex2_refinement_description
;
1. Others
 Fixed Uiso: H1(0.016) H7(0.027) H8(0.034) H9(0.031) H10(0.028) H11(0.023)
 H13(0.024) H14(0.033) H15(0.029) H16(0.025) H17(0.023) H19(0.033) H20(0.048)
 H21(0.049) H22(0.043) H23(0.03) H25(0.022) H26(0.025) H27(0.026) H28(0.023)
 H29(0.02) H31(0.023) H32(0.026) H33(0.026) H34(0.026) H35(0.021) H37(0.023)
 H38(0.028) H39(0.031) H40(0.026) H41(0.021)
 Fixed X: H1(0.845843) H7(0.275149) H8(0.299103) H9(0.613024) H10(0.905328)
 H11(0.880522) H13(0.484562) H14(0.686378) H15(1.033875) H16(1.176523)
 H17(0.972743) H19(0.214899) H20(0.186276) H21(0.488583) H22(0.818911)
 H23(0.853493) H25(0.524216) H26(0.290285) H27(-0.065412) H28(-0.182803)
 H29(0.048733) H31(0.813768) H32(0.761527) H33(0.423406) H34(0.129455)
 H35(0.178197) H37(0.598584) H38(0.813401) H39(1.157592) H40(1.282063)
 H41(1.069029)
 Fixed Y: H1(0.682763) H7(0.532046) H8(0.346759) H9(0.247133) H10(0.336015)
 H11(0.519413) H13(0.872863) H14(0.952199) H15(0.883489) H16(0.735301)
 H17(0.654813) H19(0.521874) H20(0.331104) H21(0.229588) H22(0.317287)
 H23(0.506725) H25(0.607754) H26(0.567575) H27(0.641023) H28(0.753)
 H29(0.79514) H31(0.952133) H32(1.110405) H33(1.198808) H34(1.125304)
 H35(0.966742) H37(1.04346) H38(1.179833) H39(1.137569) H40(0.957456)
 H41(0.819607)
 Fixed Z: H1(0.240338) H7(0.084058) H8(0.05171) H9(0.082598) H10(0.143515)
 H11(0.177309) H13(0.073413) H14(-0.008903) H15(-0.034655) H16(0.02344)
 H17(0.104114) H19(0.264545) H20(0.27048) H21(0.306393) H22(0.33906)
 H23(0.33112) H25(0.440039) H26(0.525597) H27(0.525659) H28(0.439595)
 H29(0.354029) H31(0.40258) H32(0.470344) H33(0.468296) H34(0.400237)
 H35(0.331732) H37(0.25155) H38(0.209807) H39(0.166217) H40(0.165607)
 H41(0.208419)
;
_olex2_submission_special_instructions 'No special instructions were received'

loop_
_space_group_symop_operation_xyz
'x, y, z'
'-x, -y, -z'

loop_
_atom_site_label
_atom_site_type_symbol
_atom_site_fract_x
_atom_site_fract_y
_atom_site_fract_z
_atom_site_U_iso_or_equiv
_atom_site_adp_type
_atom_site_occupancy
_atom_site_site_symmetry_order
_atom_site_calc_flag
_atom_site_refinement_flags_posn
_atom_site_refinement_flags_adp
_atom_site_refinement_flags_occupancy
_atom_site_disorder_assembly
_atom_site_disorder_group
P1 P 0.52964(12) 0.69137(6) 0.15857(4) 0.0140(3) Uani 1 1 d . . . . .
C1 C 0.6915(5) 0.7106(2) 0.24235(13) 0.0136(6) Uani 1 1 d . . . . .
H1 H 0.845843 0.682763 0.240338 0.016 Uiso 1 1 calc R U . . .
C2 C 0.5592(5) 0.6539(2) 0.29314(13) 0.0139(6) Uani 1 1 d . . . . .
C3 C 0.4610(5) 0.7307(2) 0.33363(14) 0.0141(6) Uani 1 1 d . . . . .
C4 C 0.5408(5) 0.8410(2) 0.31722(13) 0.0130(6) Uani 1 1 d . . . . .
C5 C 0.6805(5) 0.8301(2) 0.26499(14) 0.0121(6) Uani 1 1 d . . . . .
C6 C 0.5742(5) 0.5454(2) 0.13524(14) 0.0158(6) Uani 1 1 d . . . . .
C7 C 0.4031(5) 0.4921(3) 0.09690(16) 0.0228(7) Uani 1 1 d . . . . .
H7 H 0.275149 0.532046 0.084058 0.027 Uiso 1 1 calc R U . . .
C8 C 0.4173(6) 0.3819(3) 0.07741(16) 0.0285(8) Uani 1 1 d . . . . .
H8 H 0.299103 0.346759 0.051710 0.034 Uiso 1 1 calc R U . . .
C9 C 0.6034(6) 0.3230(3) 0.09531(16) 0.0259(8) Uani 1 1 d . . . . .
H9 H 0.613024 0.247133 0.082598 0.031 Uiso 1 1 calc R U . . .
C10 C 0.7758(6) 0.3757(3) 0.13199(16) 0.0234(7) Uani 1 1 d . . . . .
H10 H 0.905328 0.336015 0.143515 0.028 Uiso 1 1 calc R U . . .
C11 C 0.7612(5) 0.4848(3) 0.15186(15) 0.0190(7) Uani 1 1 d . . . . .
H11 H 0.880522 0.519413 0.177309 0.023 Uiso 1 1 calc R U . . .
C12 C 0.7069(5) 0.7549(2) 0.09757(14) 0.0155(6) Uani 1 1 d . . . . .
C13 C 0.6250(5) 0.8441(3) 0.06317(15) 0.0201(7) Uani 1 1 d . . . . .
H13 H 0.484562 0.872863 0.073413 0.024 Uiso 1 1 calc R U . . .
C14 C 0.7451(6) 0.8916(3) 0.01430(17) 0.0271(8) Uani 1 1 d . . . . .
H14 H 0.686378 0.952199 -0.008903 0.033 Uiso 1 1 calc R U . . .
C15 C 0.9513(6) 0.8511(3) -0.00101(16) 0.0240(7) Uani 1 1 d . . . . .
H15 H 1.033875 0.883489 -0.034655 0.029 Uiso 1 1 calc R U . . .
C16 C 1.0350(5) 0.7632(3) 0.03318(15) 0.0205(7) Uani 1 1 d . . . . .
H16 H 1.176523 0.735301 0.023440 0.025 Uiso 1 1 calc R U . . .
C17 C 0.9137(5) 0.7158(3) 0.08135(15) 0.0192(7) Uani 1 1 d . . . . .
H17 H 0.972743 0.654813 0.104114 0.023 Uiso 1 1 calc R U . . .
C18 C 0.5380(5) 0.5338(2) 0.29679(14) 0.0171(7) Uani 1 1 d . . . . .
C19 C 0.3392(6) 0.4807(3) 0.27916(17) 0.0272(8) Uani 1 1 d . . . . .
H19 H 0.214899 0.521874 0.264545 0.033 Uiso 1 1 calc R U . . .
C20 C 0.3220(7) 0.3671(3) 0.2829(2) 0.0402(10) Uani 1 1 d . . . . .
H20 H 0.186276 0.331104 0.270480 0.048 Uiso 1 1 calc R U . . .
C21 C 0.5006(8) 0.3070(3) 0.30443(19) 0.0412(11) Uani 1 1 d . . . . .
H21 H 0.488583 0.229588 0.306393 0.049 Uiso 1 1 calc R U . . .
C22 C 0.6968(7) 0.3588(3) 0.32316(17) 0.0358(10) Uani 1 1 d . . . . .
H22 H 0.818911 0.317287 0.339060 0.043 Uiso 1 1 calc R U . . .
C23 C 0.7167(6) 0.4717(3) 0.31888(16) 0.0249(8) Uani 1 1 d . . . . .
H23 H 0.853493 0.506725 0.331120 0.030 Uiso 1 1 calc R U . . .
C24 C 0.3128(5) 0.7066(2) 0.38802(14) 0.0134(6) Uani 1 1 d . . . . .
C25 C 0.3804(5) 0.6381(2) 0.43981(15) 0.0182(7) Uani 1 1 d . . . . .
H25 H 0.524216 0.607754 0.440039 0.022 Uiso 1 1 calc R U . . .
C26 C 0.2414(6) 0.6139(3) 0.49067(15) 0.0212(7) Uani 1 1 d . . . . .
H26 H 0.290285 0.567575 0.525597 0.025 Uiso 1 1 calc R U . . .
C27 C 0.0305(5) 0.6572(3) 0.49072(15) 0.0213(7) Uani 1 1 d . . . . .
H27 H -0.065412 0.641023 0.525659 0.026 Uiso 1 1 calc R U . . .
C28 C -0.0381(5) 0.7237(3) 0.43978(15) 0.0192(7) Uani 1 1 d . . . . .
H28 H -0.182803 0.753000 0.439595 0.023 Uiso 1 1 calc R U . . .
C29 C 0.0995(5) 0.7489(2) 0.38876(14) 0.0170(7) Uani 1 1 d . . . . .
H29 H 0.048733 0.795140 0.354029 0.020 Uiso 1 1 calc R U . . .
C30 C 0.5002(5) 0.9427(2) 0.35993(14) 0.0136(6) Uani 1 1 d . . . . .
C31 C 0.6741(5) 0.9870(3) 0.40178(15) 0.0192(7) Uani 1 1 d . . . . .
H31 H 0.813768 0.952133 0.402580 0.023 Uiso 1 1 calc R U . . .
C32 C 0.6431(6) 1.0814(3) 0.44193(15) 0.0217(7) Uani 1 1 d . . . . .
H32 H 0.761527 1.110405 0.470344 0.026 Uiso 1 1 calc R U . . .
C33 C 0.4427(5) 1.1335(3) 0.44112(16) 0.0219(7) Uani 1 1 d . . . . .
H33 H 0.423406 1.198808 0.468296 0.026 Uiso 1 1 calc R U . . .
C34 C 0.2688(5) 1.0902(2) 0.40039(16) 0.0217(7) Uani 1 1 d . . . . .
H34 H 0.129455 1.125304 0.400237 0.026 Uiso 1 1 calc R U . . .
C35 C 0.2977(5) 0.9955(2) 0.35979(15) 0.0178(7) Uani 1 1 d . . . . .
H35 H 0.178197 0.966742 0.331732 0.021 Uiso 1 1 calc R U . . .
C36 C 0.8117(5) 0.9171(2) 0.23526(13) 0.0138(6) Uani 1 1 d . . . . .
C37 C 0.7384(5) 1.0254(3) 0.23450(15) 0.0190(7) Uani 1 1 d . . . . .
H37 H 0.598584 1.043460 0.251550 0.023 Uiso 1 1 calc R U . . .
C38 C 0.8655(6) 1.1064(3) 0.20944(16) 0.0233(7) Uani 1 1 d . . . . .
H38 H 0.813401 1.179833 0.209807 0.028 Uiso 1 1 calc R U . . .
C39 C 1.0699(6) 1.0816(3) 0.18354(16) 0.0261(8) Uani 1 1 d . . . . .
H39 H 1.157592 1.137569 0.166217 0.031 Uiso 1 1 calc R U . . .
C40 C 1.1431(5) 0.9751(3) 0.18338(15) 0.0216(7) Uani 1 1 d . . . . .
H40 H 1.282063 0.957456 0.165607 0.026 Uiso 1 1 calc R U . . .
C41 C 1.0161(5) 0.8928(3) 0.20891(14) 0.0176(7) Uani 1 1 d . . . . .
H41 H 1.069029 0.819607 0.208419 0.021 Uiso 1 1 calc R U . . .

loop_
_atom_site_aniso_label
_atom_site_aniso_U_11
_atom_site_aniso_U_22
_atom_site_aniso_U_33
_atom_site_aniso_U_23
_atom_site_aniso_U_13
_atom_site_aniso_U_12
P1 0.0152(5) 0.0143(4) 0.0123(4) -0.0026(3) 0.0010(3) 0.0019(3)
C1 0.0178(17) 0.0132(15) 0.0097(13) -0.0023(11) 0.0017(11) 0.0018(11)
C2 0.0169(16) 0.0167(15) 0.0083(13) 0.0010(11) 0.0002(11) -0.0005(11)
C3 0.0166(16) 0.0142(15) 0.0112(14) -0.0006(11) -0.0005(11) 0.0005(11)
C4 0.0155(16) 0.0135(15) 0.0096(14) 0.0000(11) -0.0029(11) -0.0001(11)
C5 0.0137(16) 0.0106(14) 0.0116(13) -0.0026(11) 0.0002(11) -0.0006(11)
C6 0.0208(17) 0.0156(15) 0.0113(14) -0.0021(11) 0.0063(12) -0.0013(12)
C7 0.0222(18) 0.0259(18) 0.0196(16) -0.0044(13) 0.0001(13) -0.0004(13)
C8 0.033(2) 0.031(2) 0.0203(17) -0.0088(14) 0.0024(14) -0.0057(15)
C9 0.040(2) 0.0160(16) 0.0223(17) -0.0060(13) 0.0112(15) -0.0019(14)
C10 0.0302(19) 0.0198(17) 0.0209(16) 0.0026(13) 0.0081(14) 0.0046(14)
C11 0.0231(18) 0.0199(16) 0.0138(15) -0.0020(12) 0.0030(12) -0.0010(13)
C12 0.0200(17) 0.0155(15) 0.0104(14) -0.0055(11) -0.0003(11) -0.0028(12)
C13 0.0187(18) 0.0195(16) 0.0220(16) 0.0003(12) 0.0002(13) 0.0021(12)
C14 0.031(2) 0.0223(18) 0.0279(18) 0.0074(14) -0.0045(14) -0.0006(14)
C15 0.0268(19) 0.0270(18) 0.0185(16) -0.0012(13) 0.0059(13) -0.0105(14)
C16 0.0181(17) 0.0286(18) 0.0149(15) -0.0026(13) 0.0041(12) -0.0035(13)
C17 0.0235(18) 0.0194(16) 0.0145(15) 0.0000(12) -0.0007(12) 0.0026(13)
C18 0.0286(19) 0.0158(15) 0.0070(13) -0.0028(11) 0.0069(12) 0.0007(13)
C19 0.031(2) 0.0233(18) 0.0274(18) -0.0043(14) 0.0049(14) -0.0052(14)
C20 0.056(3) 0.024(2) 0.041(2) -0.0070(16) 0.0153(19) -0.0179(18)
C21 0.081(3) 0.0139(18) 0.030(2) 0.0003(15) 0.027(2) -0.0032(19)
C22 0.064(3) 0.0242(19) 0.0202(18) 0.0034(14) 0.0141(17) 0.0188(18)
C23 0.035(2) 0.0229(18) 0.0169(16) -0.0016(13) 0.0056(14) 0.0068(14)
C24 0.0166(16) 0.0106(14) 0.0125(14) -0.0037(11) -0.0001(11) -0.0015(11)
C25 0.0248(18) 0.0125(15) 0.0173(15) 0.0002(11) 0.0008(13) 0.0034(12)
C26 0.0305(19) 0.0185(16) 0.0150(15) 0.0026(12) 0.0035(13) -0.0014(13)
C27 0.0286(19) 0.0195(16) 0.0162(15) -0.0015(12) 0.0089(13) -0.0052(13)
C28 0.0182(17) 0.0207(16) 0.0184(15) -0.0043(12) 0.0042(12) -0.0017(12)
C29 0.0207(17) 0.0152(15) 0.0146(15) -0.0030(12) -0.0003(12) -0.0002(12)
C30 0.0193(16) 0.0122(15) 0.0099(13) 0.0006(11) 0.0064(11) -0.0034(11)
C31 0.0224(18) 0.0179(16) 0.0172(15) -0.0003(12) 0.0011(12) -0.0018(12)
C32 0.0292(19) 0.0216(17) 0.0140(15) -0.0038(12) 0.0033(13) -0.0089(13)
C33 0.0299(19) 0.0155(16) 0.0206(16) -0.0078(12) 0.0126(13) -0.0033(13)
C34 0.0256(18) 0.0147(16) 0.0256(17) -0.0002(13) 0.0115(14) 0.0030(13)
C35 0.0212(17) 0.0148(15) 0.0172(15) -0.0016(12) 0.0023(12) -0.0009(12)
C36 0.0198(17) 0.0127(15) 0.0085(13) -0.0025(11) -0.0002(11) -0.0009(12)
C37 0.0228(17) 0.0185(16) 0.0159(15) -0.0015(12) 0.0048(12) -0.0007(12)
C38 0.032(2) 0.0145(16) 0.0238(17) 0.0007(13) 0.0057(14) 0.0010(13)
C39 0.034(2) 0.0289(19) 0.0159(16) 0.0018(13) 0.0073(14) -0.0109(15)
C40 0.0211(18) 0.0265(18) 0.0170(16) -0.0055(13) 0.0053(13) -0.0033(13)
C41 0.0190(17) 0.0189(16) 0.0146(15) -0.0033(12) 0.0022(12) 0.0007(12)

loop_
_atom_type_symbol
_atom_type_description
_atom_type_scat_dispersion_real
_atom_type_scat_dispersion_imag
_atom_type_scat_source
C C 0.0033 0.0016 'International Tables Vol C Tables 4.2.6.8 and 6.1.1.4'
H H 0.0000 0.0000 'International Tables Vol C Tables 4.2.6.8 and 6.1.1.4'
P P 0.1023 0.0942 'International Tables Vol C Tables 4.2.6.8 and 6.1.1.4'

loop_
_geom_angle_atom_site_label_1
_geom_angle_atom_site_label_2
_geom_angle_atom_site_label_3
_geom_angle
_geom_angle_site_symmetry_1
_geom_angle_site_symmetry_3
_geom_angle_publ_flag
C6 P1 C1 102.70(13) . . ?
C6 P1 C12 99.75(13) . . ?
C12 P1 C1 103.71(13) . . ?
P1 C1 H1 112.9 . . ?
C2 C1 P1 105.62(19) . . ?
C2 C1 H1 112.9 . . ?
C2 C1 C5 103.7(2) . . ?
C5 C1 P1 107.97(19) . . ?
C5 C1 H1 112.9 . . ?
C3 C2 C1 109.1(3) . . ?
C3 C2 C18 126.1(3) . . ?
C18 C2 C1 124.7(2) . . ?
C2 C3 C4 108.9(3) . . ?
C2 C3 C24 124.9(3) . . ?
C24 C3 C4 126.1(2) . . ?
C3 C4 C30 123.4(2) . . ?
C5 C4 C3 109.1(2) . . ?
C5 C4 C30 126.8(3) . . ?
C4 C5 C1 108.7(2) . . ?
C4 C5 C36 127.9(3) . . ?
C36 C5 C1 123.3(2) . . ?
C7 C6 P1 116.1(2) . . ?
C11 C6 P1 126.0(2) . . ?
C11 C6 C7 117.9(3) . . ?
C6 C7 H7 119.5 . . ?
C8 C7 C6 121.0(3) . . ?
C8 C7 H7 119.5 . . ?
C7 C8 H8 120.0 . . ?
C9 C8 C7 120.0(3) . . ?
C9 C8 H8 120.0 . . ?
C8 C9 H9 120.3 . . ?
C8 C9 C10 119.3(3) . . ?
C10 C9 H9 120.3 . . ?
C9 C10 H10 119.7 . . ?
C11 C10 C9 120.7(3) . . ?
C11 C10 H10 119.7 . . ?
C6 C11 H11 119.5 . . ?
C10 C11 C6 121.0(3) . . ?
C10 C11 H11 119.5 . . ?
C13 C12 P1 118.2(2) . . ?
C17 C12 P1 124.0(2) . . ?
C17 C12 C13 117.7(3) . . ?
C12 C13 H13 119.5 . . ?
C14 C13 C12 121.0(3) . . ?
C14 C13 H13 119.5 . . ?
C13 C14 H14 119.9 . . ?
C13 C14 C15 120.3(3) . . ?
C15 C14 H14 119.9 . . ?
C14 C15 H15 120.4 . . ?
C16 C15 C14 119.3(3) . . ?
C16 C15 H15 120.4 . . ?
C15 C16 H16 119.9 . . ?
C17 C16 C15 120.1(3) . . ?
C17 C16 H16 119.9 . . ?
C12 C17 H17 119.2 . . ?
C16 C17 C12 121.7(3) . . ?
C16 C17 H17 119.2 . . ?
C19 C18 C2 120.9(3) . . ?
C23 C18 C2 120.4(3) . . ?
C23 C18 C19 118.7(3) . . ?
C18 C19 H19 119.9 . . ?
C18 C19 C20 120.2(4) . . ?
C20 C19 H19 119.9 . . ?
C19 C20 H20 119.9 . . ?
C21 C20 C19 120.2(4) . . ?
C21 C20 H20 119.9 . . ?
C20 C21 H21 119.9 . . ?
C20 C21 C22 120.1(3) . . ?
C22 C21 H21 119.9 . . ?
C21 C22 H22 119.9 . . ?
C21 C22 C23 120.2(4) . . ?
C23 C22 H22 119.9 . . ?
C18 C23 H23 119.7 . . ?
C22 C23 C18 120.5(3) . . ?
C22 C23 H23 119.7 . . ?
C25 C24 C3 120.7(3) . . ?
C29 C24 C3 121.3(3) . . ?
C29 C24 C25 118.0(3) . . ?
C24 C25 H25 119.4 . . ?
C26 C25 C24 121.1(3) . . ?
C26 C25 H25 119.4 . . ?
C25 C26 H26 120.0 . . ?
C25 C26 C27 120.0(3) . . ?
C27 C26 H26 120.0 . . ?
C26 C27 H27 120.3 . . ?
C28 C27 C26 119.3(3) . . ?
C28 C27 H27 120.3 . . ?
C27 C28 H28 119.4 . . ?
C27 C28 C29 121.2(3) . . ?
C29 C28 H28 119.4 . . ?
C24 C29 H29 119.8 . . ?
C28 C29 C24 120.3(3) . . ?
C28 C29 H29 119.8 . . ?
C31 C30 C4 118.6(3) . . ?
C35 C30 C4 122.8(3) . . ?
C35 C30 C31 118.6(3) . . ?
C30 C31 H31 119.9 . . ?
C32 C31 C30 120.3(3) . . ?
C32 C31 H31 119.9 . . ?
C31 C32 H32 119.6 . . ?
C33 C32 C31 120.7(3) . . ?
C33 C32 H32 119.6 . . ?
C32 C33 H33 120.2 . . ?
C32 C33 C34 119.6(3) . . ?
C34 C33 H33 120.2 . . ?
C33 C34 H34 119.9 . . ?
C33 C34 C35 120.3(3) . . ?
C35 C34 H34 119.9 . . ?
C30 C35 C34 120.5(3) . . ?
C30 C35 H35 119.7 . . ?
C34 C35 H35 119.7 . . ?
C37 C36 C5 121.4(3) . . ?
C41 C36 C5 120.4(3) . . ?
C41 C36 C37 118.1(3) . . ?
C36 C37 H37 119.5 . . ?
C38 C37 C36 121.0(3) . . ?
C38 C37 H37 119.5 . . ?
C37 C38 H38 119.8 . . ?
C37 C38 C39 120.5(3) . . ?
C39 C38 H38 119.8 . . ?
C38 C39 H39 120.4 . . ?
C40 C39 C38 119.1(3) . . ?
C40 C39 H39 120.4 . . ?
C39 C40 H40 119.6 . . ?
C39 C40 C41 120.8(3) . . ?
C41 C40 H40 119.6 . . ?
C36 C41 H41 119.8 . . ?
C40 C41 C36 120.5(3) . . ?
C40 C41 H41 119.8 . . ?

loop_
_geom_bond_atom_site_label_1
_geom_bond_atom_site_label_2
_geom_bond_distance
_geom_bond_site_symmetry_2
_geom_bond_publ_flag
P1 C1 1.891(3) . ?
P1 C6 1.842(3) . ?
P1 C12 1.846(3) . ?
C1 H1 1.0000 . ?
C1 C2 1.505(4) . ?
C1 C5 1.508(4) . ?
C2 C3 1.360(4) . ?
C2 C18 1.475(4) . ?
C3 C4 1.484(4) . ?
C3 C24 1.471(4) . ?
C4 C5 1.367(4) . ?
C4 C30 1.494(4) . ?
C5 C36 1.483(4) . ?
C6 C7 1.399(4) . ?
C6 C11 1.393(4) . ?
C7 H7 0.9500 . ?
C7 C8 1.384(5) . ?
C8 H8 0.9500 . ?
C8 C9 1.383(5) . ?
C9 H9 0.9500 . ?
C9 C10 1.386(5) . ?
C10 H10 0.9500 . ?
C10 C11 1.374(4) . ?
C11 H11 0.9500 . ?
C12 C13 1.391(4) . ?
C12 C17 1.391(4) . ?
C13 H13 0.9500 . ?
C13 C14 1.382(5) . ?
C14 H14 0.9500 . ?
C14 C15 1.389(5) . ?
C15 H15 0.9500 . ?
C15 C16 1.380(5) . ?
C16 H16 0.9500 . ?
C16 C17 1.376(4) . ?
C17 H17 0.9500 . ?
C18 C19 1.392(5) . ?
C18 C23 1.392(5) . ?
C19 H19 0.9500 . ?
C19 C20 1.395(5) . ?
C20 H20 0.9500 . ?
C20 C21 1.374(6) . ?
C21 H21 0.9500 . ?
C21 C22 1.375(6) . ?
C22 H22 0.9500 . ?
C22 C23 1.388(5) . ?
C23 H23 0.9500 . ?
C24 C25 1.399(4) . ?
C24 C29 1.397(4) . ?
C25 H25 0.9500 . ?
C25 C26 1.382(4) . ?
C26 H26 0.9500 . ?
C26 C27 1.387(5) . ?
C27 H27 0.9500 . ?
C27 C28 1.373(5) . ?
C28 H28 0.9500 . ?
C28 C29 1.382(4) . ?
C29 H29 0.9500 . ?
C30 C31 1.403(4) . ?
C30 C35 1.390(4) . ?
C31 H31 0.9500 . ?
C31 C32 1.385(4) . ?
C32 H32 0.9500 . ?
C32 C33 1.375(5) . ?
C33 H33 0.9500 . ?
C33 C34 1.387(5) . ?
C34 H34 0.9500 . ?
C34 C35 1.391(4) . ?
C35 H35 0.9500 . ?
C36 C37 1.396(4) . ?
C36 C41 1.395(4) . ?
C37 H37 0.9500 . ?
C37 C38 1.376(4) . ?
C38 H38 0.9500 . ?
C38 C39 1.393(5) . ?
C39 H39 0.9500 . ?
C39 C40 1.374(5) . ?
C40 H40 0.9500 . ?
C40 C41 1.390(4) . ?
C41 H41 0.9500 . ?

loop_
_geom_torsion_atom_site_label_1
_geom_torsion_atom_site_label_2
_geom_torsion_atom_site_label_3
_geom_torsion_atom_site_label_4
_geom_torsion
_geom_torsion_site_symmetry_1
_geom_torsion_site_symmetry_2
_geom_torsion_site_symmetry_3
_geom_torsion_site_symmetry_4
_geom_torsion_publ_flag
P1 C1 C2 C3 -106.2(2) . . . . ?
P1 C1 C2 C18 72.7(3) . . . . ?
P1 C1 C5 C4 106.0(2) . . . . ?
P1 C1 C5 C36 -76.4(3) . . . . ?
P1 C6 C7 C8 -179.0(2) . . . . ?
P1 C6 C11 C10 179.6(2) . . . . ?
P1 C12 C13 C14 -176.6(2) . . . . ?
P1 C12 C17 C16 176.9(2) . . . . ?
C1 P1 C6 C7 149.7(2) . . . . ?
C1 P1 C6 C11 -30.8(3) . . . . ?
C1 P1 C12 C13 -118.5(2) . . . . ?
C1 P1 C12 C17 64.7(3) . . . . ?
C1 C2 C3 C4 -6.0(3) . . . . ?
C1 C2 C3 C24 178.1(2) . . . . ?
C1 C2 C18 C19 -110.4(3) . . . . ?
C1 C2 C18 C23 70.4(4) . . . . ?
C1 C5 C36 C37 152.5(3) . . . . ?
C1 C5 C36 C41 -29.4(4) . . . . ?
C2 C1 C5 C4 -5.7(3) . . . . ?
C2 C1 C5 C36 171.9(2) . . . . ?
C2 C3 C4 C5 2.3(3) . . . . ?
C2 C3 C4 C30 -168.4(3) . . . . ?
C2 C3 C24 C25 55.0(4) . . . . ?
C2 C3 C24 C29 -123.5(3) . . . . ?
C2 C18 C19 C20 180.0(3) . . . . ?
C2 C18 C23 C22 179.2(3) . . . . ?
C3 C2 C18 C19 68.4(4) . . . . ?
C3 C2 C18 C23 -110.8(4) . . . . ?
C3 C4 C5 C1 2.4(3) . . . . ?
C3 C4 C5 C36 -175.1(3) . . . . ?
C3 C4 C30 C31 104.1(3) . . . . ?
C3 C4 C30 C35 -76.1(4) . . . . ?
C3 C24 C25 C26 -179.2(3) . . . . ?
C3 C24 C29 C28 179.0(3) . . . . ?
C4 C3 C24 C25 -120.2(3) . . . . ?
C4 C3 C24 C29 61.3(4) . . . . ?
C4 C5 C36 C37 -30.3(4) . . . . ?
C4 C5 C36 C41 147.8(3) . . . . ?
C4 C30 C31 C32 179.8(3) . . . . ?
C4 C30 C35 C34 -179.8(3) . . . . ?
C5 C1 C2 C3 7.2(3) . . . . ?
C5 C1 C2 C18 -173.8(3) . . . . ?
C5 C4 C30 C31 -64.9(4) . . . . ?
C5 C4 C30 C35 114.8(3) . . . . ?
C5 C36 C37 C38 177.2(3) . . . . ?
C5 C36 C41 C40 -177.5(3) . . . . ?
C6 P1 C1 C2 -73.2(2) . . . . ?
C6 P1 C1 C5 176.33(19) . . . . ?
C6 P1 C12 C13 135.7(2) . . . . ?
C6 P1 C12 C17 -41.0(3) . . . . ?
C6 C7 C8 C9 -0.5(5) . . . . ?
C7 C6 C11 C10 -0.9(4) . . . . ?
C7 C8 C9 C10 -0.9(5) . . . . ?
C8 C9 C10 C11 1.4(5) . . . . ?
C9 C10 C11 C6 -0.5(5) . . . . ?
C11 C6 C7 C8 1.4(5) . . . . ?
C12 P1 C1 C2 -176.70(19) . . . . ?
C12 P1 C1 C5 72.8(2) . . . . ?
C12 P1 C6 C7 -103.8(3) . . . . ?
C12 P1 C6 C11 75.8(3) . . . . ?
C12 C13 C14 C15 -0.4(5) . . . . ?
C13 C12 C17 C16 0.2(4) . . . . ?
C13 C14 C15 C16 -0.1(5) . . . . ?
C14 C15 C16 C17 0.7(5) . . . . ?
C15 C16 C17 C12 -0.7(4) . . . . ?
C17 C12 C13 C14 0.4(4) . . . . ?
C18 C2 C3 C4 175.0(3) . . . . ?
C18 C2 C3 C24 -0.9(5) . . . . ?
C18 C19 C20 C21 0.5(5) . . . . ?
C19 C18 C23 C22 0.0(4) . . . . ?
C19 C20 C21 C22 0.7(5) . . . . ?
C20 C21 C22 C23 -1.5(5) . . . . ?
C21 C22 C23 C18 1.1(5) . . . . ?
C23 C18 C19 C20 -0.8(5) . . . . ?
C24 C3 C4 C5 178.1(3) . . . . ?
C24 C3 C4 C30 7.4(4) . . . . ?
C24 C25 C26 C27 0.4(4) . . . . ?
C25 C24 C29 C28 0.5(4) . . . . ?
C25 C26 C27 C28 0.2(4) . . . . ?
C26 C27 C28 C29 -0.4(4) . . . . ?
C27 C28 C29 C24 0.1(4) . . . . ?
C29 C24 C25 C26 -0.7(4) . . . . ?
C30 C4 C5 C1 172.7(3) . . . . ?
C30 C4 C5 C36 -4.7(5) . . . . ?
C30 C31 C32 C33 -0.5(5) . . . . ?
C31 C30 C35 C34 -0.1(4) . . . . ?
C31 C32 C33 C34 1.0(5) . . . . ?
C32 C33 C34 C35 -1.0(5) . . . . ?
C33 C34 C35 C30 0.6(5) . . . . ?
C35 C30 C31 C32 0.0(4) . . . . ?
C36 C37 C38 C39 0.7(5) . . . . ?
C37 C36 C41 C40 0.7(4) . . . . ?
C37 C38 C39 C40 0.0(5) . . . . ?
C38 C39 C40 C41 -0.3(5) . . . . ?
C39 C40 C41 C36 0.0(4) . . . . ?
C41 C36 C37 C38 -1.0(4) . . . . ?
